data_7216989
loop_
_publ_author_name
'Yoshida, Noboru'
'Oshio, Hiroki'
'Ito, Tasuku'

_publ_section_title
;
 Supramolecular motifs in metal complexes of Schiff bases. Part 6.
 Topology of two types of self-assembly of bis-N,O-bidentate Schiff base
 ligands by copper(II) ions
;
_journal_coden_ASTM JCSPGI
_journal_issue 9
_journal_name_full 'Journal of the Chemical Society, Perkin Transactions 2'
_journal_page_first 1674
_journal_page_last 1678
_journal_paper_doi 10.1039/b103902b
_journal_year 2001
_chemical_formula_sum 'C145 H65 Cl3 Cu4 N8 O18 S4'
_chemical_formula_weight 2695.960
_chemical_name_common 'L55-Cu(II) complex'
_space_group_IT_number 2
_symmetry_cell_setting triclinic
_symmetry_space_group_name_Hall '-P 1'
_symmetry_space_group_name_H-M 'P -1'
_atom_sites_solution_hydrogens geom
_atom_sites_solution_primary direct
_atom_sites_solution_secondary difmap
_audit_creation_method SHELXL-97
_cell_angle_alpha 84.8100(10)
_cell_angle_beta 86.7900(10)
_cell_angle_gamma 65.3210(10)
_cell_formula_units_Z 2
_cell_length_a 16.3594(8)
_cell_length_b 18.2027(9)
_cell_length_c 24.3250(13)
_cell_measurement_temperature 173(2)
_cell_volume 6553.7(6)
_computing_cell_refinement 'Bruker SMART'
_computing_data_collection 'Bruker SMART'
_computing_data_reduction 'Bruker SHELXTL'
_computing_molecular_graphics 'Bruker SHELXTL'
_computing_publication_material 'Bruker SHELXTL'
_computing_structure_refinement 'SHELXL-97 (Sheldrick, 1997)'
_computing_structure_solution 'SHELXS-97 (Sheldrick, 1990)'
_diffrn_ambient_temperature 173(2)
_diffrn_measured_fraction_theta_full 0.925
_diffrn_measured_fraction_theta_max 0.925
_diffrn_measurement_device_type 'CCD area detector'
_diffrn_measurement_method 'phi and omega scans'
_diffrn_radiation_monochromator graphite
_diffrn_radiation_source 'fine-focus sealed tube'
_diffrn_radiation_type MoK\a
_diffrn_radiation_wavelength 0.71073
_diffrn_reflns_av_R_equivalents 0.0000
_diffrn_reflns_av_sigmaI/netI 0.0961
_diffrn_reflns_limit_h_max 20
_diffrn_reflns_limit_h_min -20
_diffrn_reflns_limit_k_max 23
_diffrn_reflns_limit_k_min -23
_diffrn_reflns_limit_l_max 30
_diffrn_reflns_limit_l_min 0
_diffrn_reflns_number 28611
_diffrn_reflns_theta_full 27.76
_diffrn_reflns_theta_max 27.76
_diffrn_reflns_theta_min 1.44
_exptl_absorpt_coefficient_mu 0.830
_exptl_absorpt_correction_type none
_exptl_crystal_colour 'Dark brown'
_exptl_crystal_density_diffrn 1.366
_exptl_crystal_density_method 'not measured'
_exptl_crystal_F_000 2736
_exptl_crystal_size_max 0.6
_exptl_crystal_size_mid 0.4
_exptl_crystal_size_min 0.2
_refine_diff_density_max 1.370
_refine_diff_density_min -0.875
_refine_diff_density_rms 0.103
_refine_ls_extinction_method none
_refine_ls_goodness_of_fit_ref 0.843
_refine_ls_hydrogen_treatment mixed
_refine_ls_matrix_type full
_refine_ls_number_parameters 1711
_refine_ls_number_reflns 28611
_refine_ls_number_restraints 0
_refine_ls_restrained_S_all 0.843
_refine_ls_R_factor_all 0.1218
_refine_ls_R_factor_gt 0.0603
_refine_ls_shift/su_max 1.623
_refine_ls_shift/su_mean 0.042
_refine_ls_structure_factor_coef Fsqd
_refine_ls_weighting_details 'calc w=1/[\s^2^(Fo^2^)+(0.1292P)^2^+0.0000P] where P=(Fo^2^+2Fc^2^)/3'
_refine_ls_weighting_scheme calc
_refine_ls_wR_factor_gt 0.1577
_refine_ls_wR_factor_ref 0.1936
_reflns_number_gt 15755
_reflns_number_total 28611
_reflns_threshold_expression >2sigma(I)
_cod_data_source_file b103902b.txt
_cod_data_source_block '_1&#x00B7;CHCl3&#x00B7;2Et2O'
_cod_depositor_comments
;
The following automatic conversions were performed:

'_symmetry_cell_setting' value 'Triclinic' changed to 'triclinic'
according to
/usr/data/users/saulius/automatic-downloads/retrospective/RSC/lib/dictionaries/cif_core.dic
dictionary named 'cif_core.dic' version 2.4.2 from 2011-04-26.

Automatic conversion script
Id: cif_fix_values 2281 2013-09-26 08:29:07Z andrius 
;
_cod_original_sg_symbol_H-M P-1
_cod_database_code 7216989

loop_
_symmetry_equiv_pos_as_xyz
'x, y, z'
'-x, -y, -z'

loop_
_atom_site_label
_atom_site_type_symbol
_atom_site_fract_x
_atom_site_fract_y
_atom_site_fract_z
_atom_site_U_iso_or_equiv
_atom_site_adp_type
_atom_site_occupancy
_atom_site_symmetry_multiplicity
_atom_site_calc_flag
_atom_site_refinement_flags
Cu1 Cu 1.06356(4) 0.27941(4) 0.42760(3) 0.04071(16) Uani 1 1 d .
Cu2 Cu 0.82159(3) 0.34915(3) 0.32785(2) 0.03040(14) Uani 1 1 d .
Cu3 Cu 0.79100(3) 0.39283(3) 0.16450(2) 0.02277(12) Uani 1 1 d .
Cu4 Cu 0.57731(4) 0.39298(3) 0.06096(2) 0.02941(14) Uani 1 1 d .
S1 S 0.80883(8) 0.11957(7) 0.47266(6) 0.0405(3) Uani 1 1 d .
S2 S 1.07861(8) 0.45209(7) 0.19674(5) 0.0313(3) Uani 1 1 d .
S3 S 0.46182(7) 0.49168(7) 0.30820(4) 0.0261(2) Uani 1 1 d .
S4 S 0.96528(7) 0.21270(6) -0.00618(5) 0.0281(2) Uani 1 1 d .
O1 O 0.7707(2) 0.0797(2) 0.51438(17) 0.0542(10) Uani 1 1 d .
O2 O 0.8237(2) 0.0944(2) 0.41689(16) 0.0499(9) Uani 1 1 d .
O3 O 1.1777(3) 0.2621(2) 0.3965(2) 0.0760(14) Uani 1 1 d .
O4 O 0.8437(2) 0.44175(19) 0.30556(14) 0.0367(8) Uani 1 1 d .
O5 O 0.9886(2) 0.51459(19) 0.19142(14) 0.0385(8) Uani 1 1 d .
O6 O 1.1513(2) 0.4607(2) 0.16360(13) 0.0430(9) Uani 1 1 d .
O7 O 0.9579(2) 0.2995(2) 0.47136(15) 0.0459(9) Uani 1 1 d .
O8 O 0.71100(19) 0.34238(17) 0.18230(13) 0.0299(7) Uani 1 1 d .
O9 O 0.5143(2) 0.53679(18) 0.31555(13) 0.0309(7) Uani 1 1 d .
O10 O 0.3831(2) 0.50544(19) 0.34381(13) 0.0357(7) Uani 1 1 d .
O11 O 0.9430(2) 0.2826(2) 0.30913(15) 0.0426(8) Uani 1 1 d .
O12 O 0.6632(2) 0.42241(18) 0.01979(13) 0.0352(7) Uani 1 1 d .
O13 O 1.0311(2) 0.1836(2) -0.05041(14) 0.0401(8) Uani 1 1 d .
O14 O 0.9750(2) 0.16249(18) 0.04428(14) 0.0355(8) Uani 1 1 d .
O15 O 0.4888(2) 0.36729(19) 0.10018(15) 0.0399(8) Uani 1 1 d .
O16 O 0.70244(19) 0.48637(16) 0.19600(13) 0.0278(7) Uani 1 1 d .
N1 N 1.1022(3) 0.1616(2) 0.43995(18) 0.0407(10) Uani 1 1 d .
N2 N 0.7328(2) 0.4049(2) 0.38560(15) 0.0287(8) Uani 1 1 d .
N3 N 1.0229(3) 0.3946(2) 0.40512(15) 0.0299(8) Uani 1 1 d .
N4 N 0.8975(2) 0.28886(19) 0.16809(14) 0.0217(7) Uani 1 1 d .
N5 N 0.7802(2) 0.2667(2) 0.31211(15) 0.0292(8) Uani 1 1 d .
N6 N 0.5305(2) 0.4948(2) 0.09742(15) 0.0256(8) Uani 1 1 d .
N7 N 0.8378(2) 0.4570(2) 0.11267(14) 0.0225(7) Uani 1 1 d .
N8 N 0.6260(2) 0.2878(2) 0.02820(16) 0.0309(8) Uani 1 1 d .
C1 C 0.9119(3) 0.1133(3) 0.4959(2) 0.0385(11) Uani 1 1 d .
C2 C 0.9301(3) 0.0929(3) 0.5512(2) 0.0435(13) Uani 1 1 d .
H2B H 0.8902 0.0819 0.5757 0.052 Uiso 1 1 calc R
C3 C 1.0103(4) 0.0898(4) 0.5686(2) 0.0540(15) Uani 1 1 d .
H3A H 1.0268 0.0733 0.6051 0.065 Uiso 1 1 calc R
C4 C 1.0675(4) 0.1110(3) 0.5320(2) 0.0515(14) Uani 1 1 d .
H4A H 1.1202 0.1105 0.5449 0.062 Uiso 1 1 calc R
C5 C 1.0463(3) 0.1328(3) 0.4771(2) 0.0378(11) Uani 1 1 d .
C6 C 0.9700(3) 0.1312(3) 0.4577(2) 0.0349(11) Uani 1 1 d .
H6B H 0.9570 0.1417 0.4204 0.042 Uiso 1 1 calc R
C7 C 1.1744(3) 0.1064(3) 0.4183(2) 0.0398(12) Uani 1 1 d .
H7A H 1.1839 0.0526 0.4266 0.048 Uiso 1 1 calc R
C8 C 1.2403(3) 0.1207(3) 0.3829(2) 0.0432(12) Uani 1 1 d .
C9 C 1.2387(4) 0.1986(4) 0.3752(3) 0.0605(17) Uani 1 1 d .
C10 C 1.3104(5) 0.2100(4) 0.3423(3) 0.084(2) Uani 1 1 d .
H10B H 1.3118 0.2608 0.3389 0.101 Uiso 1 1 calc R
C11 C 1.3748(4) 0.1483(5) 0.3168(3) 0.083(2) Uani 1 1 d .
H11A H 1.4202 0.1573 0.2966 0.100 Uiso 1 1 calc R
C12 C 1.3749(4) 0.0698(4) 0.3200(3) 0.0612(17) Uani 1 1 d .
C13 C 1.4391(4) 0.0079(5) 0.2895(3) 0.074(2) Uani 1 1 d .
H13B H 1.4824 0.0184 0.2680 0.089 Uiso 1 1 calc R
C14 C 1.4385(5) -0.0666(5) 0.2910(3) 0.088(2) Uani 1 1 d .
H14B H 1.4806 -0.1067 0.2704 0.105 Uiso 1 1 calc R
C15 C 1.3731(5) -0.0824(4) 0.3242(3) 0.082(2) Uani 1 1 d .
H15A H 1.3722 -0.1332 0.3254 0.098 Uiso 1 1 calc R
C16 C 1.3105(4) -0.0232(4) 0.3550(3) 0.0630(17) Uani 1 1 d .
H16A H 1.2687 -0.0353 0.3769 0.076 Uiso 1 1 calc R
C17 C 1.3084(3) 0.0548(3) 0.3540(2) 0.0473(14) Uani 1 1 d .
C18 C 0.7364(3) 0.2248(3) 0.4687(2) 0.0364(11) Uani 1 1 d .
C19 C 0.6499(3) 0.2499(3) 0.4919(2) 0.0466(13) Uani 1 1 d .
H19A H 0.6333 0.2139 0.5142 0.056 Uiso 1 1 calc R
C20 C 0.5893(3) 0.3298(3) 0.4809(2) 0.0486(14) Uani 1 1 d .
H20A H 0.5317 0.3482 0.4966 0.058 Uiso 1 1 calc R
C21 C 0.6145(3) 0.3824(3) 0.44642(19) 0.0357(11) Uani 1 1 d .
H21A H 0.5726 0.4353 0.4382 0.043 Uiso 1 1 calc R
C22 C 0.7023(3) 0.3570(3) 0.42383(18) 0.0299(10) Uani 1 1 d .
C23 C 0.7631(3) 0.2782(3) 0.43656(18) 0.0308(10) Uani 1 1 d .
H23A H 0.8223 0.2608 0.4235 0.037 Uiso 1 1 calc R
C24 C 0.6970(3) 0.4839(3) 0.38862(19) 0.0308(10) Uani 1 1 d .
H24A H 0.6516 0.5047 0.4150 0.037 Uiso 1 1 calc R
C25 C 0.7211(3) 0.5412(3) 0.35522(19) 0.0307(10) Uani 1 1 d .
C26 C 0.7977(3) 0.5164(3) 0.31825(19) 0.0315(10) Uani 1 1 d .
C27 C 0.8291(3) 0.5753(3) 0.2953(2) 0.0390(12) Uani 1 1 d .
H27A H 0.8791 0.5593 0.2716 0.047 Uiso 1 1 calc R
C28 C 0.7883(3) 0.6527(3) 0.3072(2) 0.0428(12) Uani 1 1 d .
H28A H 0.8124 0.6888 0.2931 0.051 Uiso 1 1 calc R
C29 C 0.7077(4) 0.6818(3) 0.3414(2) 0.0420(12) Uani 1 1 d .
C30 C 0.6628(4) 0.7653(3) 0.3512(2) 0.0539(15) Uani 1 1 d .
H30A H 0.6870 0.8014 0.3371 0.065 Uiso 1 1 calc R
C31 C 0.5830(5) 0.7930(4) 0.3818(3) 0.071(2) Uani 1 1 d .
H31A H 0.5555 0.8470 0.3901 0.085 Uiso 1 1 calc R
C32 C 0.5440(5) 0.7402(4) 0.4000(3) 0.0659(18) Uani 1 1 d .
H32A H 0.4885 0.7600 0.4183 0.079 Uiso 1 1 calc R
C33 C 0.5864(4) 0.6594(3) 0.3915(2) 0.0501(14) Uani 1 1 d .
H33A H 0.5590 0.6252 0.4042 0.060 Uiso 1 1 calc R
C34 C 0.6708(3) 0.6268(3) 0.3636(2) 0.0369(11) Uani 1 1 d .
C35 C 1.1070(3) 0.4403(3) 0.26643(19) 0.0312(10) Uani 1 1 d .
C36 C 1.0542(3) 0.4208(3) 0.30727(18) 0.0284(9) Uani 1 1 d .
H36A H 1.0062 0.4100 0.2977 0.034 Uiso 1 1 calc R
C37 C 1.0744(3) 0.4178(3) 0.36208(18) 0.0294(10) Uani 1 1 d .
C38 C 1.1458(4) 0.4341(3) 0.3754(2) 0.0455(13) Uani 1 1 d .
H38A H 1.1589 0.4329 0.4122 0.055 Uiso 1 1 calc R
C39 C 1.1980(4) 0.4524(4) 0.3341(2) 0.0490(14) Uani 1 1 d .
H39A H 1.2459 0.4633 0.3437 0.059 Uiso 1 1 calc R
C40 C 1.1800(3) 0.4547(3) 0.2795(2) 0.0411(12) Uani 1 1 d .
H40A H 1.2159 0.4656 0.2519 0.049 Uiso 1 1 calc R
C41 C 0.9523(3) 0.4527(3) 0.42476(18) 0.0321(10) Uani 1 1 d .
H41A H 0.9408 0.5049 0.4100 0.038 Uiso 1 1 calc R
C42 C 0.8897(3) 0.4454(3) 0.46684(18) 0.0313(10) Uani 1 1 d .
C43 C 0.8955(3) 0.3685(3) 0.4865(2) 0.0367(11) Uani 1 1 d .
C44 C 0.8286(3) 0.3640(3) 0.5264(2) 0.0409(12) Uani 1 1 d .
H44A H 0.8340 0.3133 0.5411 0.049 Uiso 1 1 calc R
C45 C 0.7583(3) 0.4307(3) 0.5431(2) 0.0391(12) Uani 1 1 d .
H45A H 0.7155 0.4248 0.5676 0.047 Uiso 1 1 calc R
C46 C 0.7491(3) 0.5104(3) 0.5234(2) 0.0374(11) Uani 1 1 d .
C47 C 0.6762(3) 0.5792(3) 0.5419(2) 0.0435(12) Uani 1 1 d .
H47A H 0.6319 0.5730 0.5651 0.052 Uiso 1 1 calc R
C48 C 0.6708(4) 0.6543(4) 0.5259(3) 0.0608(17) Uani 1 1 d .
H48A H 0.6227 0.6997 0.5381 0.073 Uiso 1 1 calc R
C49 C 0.7384(4) 0.6636(4) 0.4906(2) 0.0572(16) Uani 1 1 d .
H49A H 0.7351 0.7152 0.4803 0.069 Uiso 1 1 calc R
C50 C 0.8086(4) 0.5971(3) 0.4715(2) 0.0435(12) Uani 1 1 d .
H50A H 0.8519 0.6046 0.4482 0.052 Uiso 1 1 calc R
C51 C 0.8168(3) 0.5177(3) 0.48646(18) 0.0337(10) Uani 1 1 d .
C52 C 1.0754(3) 0.3602(3) 0.18187(17) 0.0266(9) Uani 1 1 d .
C53 C 1.1508(3) 0.3006(3) 0.15858(19) 0.0338(11) Uani 1 1 d .
H53A H 1.2053 0.3056 0.1557 0.041 Uiso 1 1 calc R
C54 C 1.1441(3) 0.2342(3) 0.1397(2) 0.0376(11) Uani 1 1 d .
H54A H 1.1945 0.1930 0.1253 0.045 Uiso 1 1 calc R
C55 C 1.0609(3) 0.2294(3) 0.14245(19) 0.0308(10) Uani 1 1 d .
H55A H 1.0554 0.1864 0.1275 0.037 Uiso 1 1 calc R
C56 C 0.9857(3) 0.2881(2) 0.16728(17) 0.0230(9) Uani 1 1 d .
C57 C 0.9929(3) 0.3540(2) 0.18818(17) 0.0239(9) Uani 1 1 d .
H57A H 0.9441 0.3928 0.2058 0.029 Uiso 1 1 calc R
C58 C 0.8922(3) 0.2188(2) 0.16678(17) 0.0242(9) Uani 1 1 d .
H58A H 0.9464 0.1731 0.1662 0.029 Uiso 1 1 calc R
C59 C 0.8124(3) 0.2054(2) 0.16616(17) 0.0237(9) Uani 1 1 d .
C60 C 0.8208(3) 0.1248(3) 0.15726(19) 0.0309(10) Uani 1 1 d .
C61 C 0.9010(3) 0.0624(3) 0.1390(2) 0.0417(12) Uani 1 1 d .
H61A H 0.9517 0.0730 0.1322 0.050 Uiso 1 1 calc R
C62 C 0.9069(4) -0.0133(3) 0.1309(3) 0.0590(16) Uani 1 1 d .
H62A H 0.9610 -0.0533 0.1193 0.071 Uiso 1 1 calc R
C63 C 0.8309(5) -0.0298(4) 0.1402(3) 0.072(2) Uani 1 1 d .
H63A H 0.8345 -0.0811 0.1352 0.087 Uiso 1 1 calc R
C64 C 0.7514(4) 0.0293(3) 0.1568(3) 0.0656(19) Uani 1 1 d .
H64A H 0.7010 0.0180 0.1617 0.079 Uiso 1 1 calc R
C65 C 0.7437(3) 0.1076(3) 0.1666(2) 0.0396(12) Uani 1 1 d .
C66 C 0.6609(3) 0.1695(3) 0.1837(2) 0.0385(11) Uani 1 1 d .
H66A H 0.6115 0.1572 0.1912 0.046 Uiso 1 1 calc R
C67 C 0.6520(3) 0.2458(3) 0.18928(19) 0.0313(10) Uani 1 1 d .
H67A H 0.5968 0.2850 0.2003 0.038 Uiso 1 1 calc R
C68 C 0.7271(3) 0.2670(2) 0.17839(17) 0.0253(9) Uani 1 1 d .
C69 C 0.5347(3) 0.3875(2) 0.31561(17) 0.0254(9) Uani 1 1 d .
C70 C 0.6265(3) 0.3651(3) 0.30535(17) 0.0259(9) Uani 1 1 d .
H70A H 0.6474 0.4031 0.2905 0.031 Uiso 1 1 calc R
C71 C 0.6856(3) 0.2856(3) 0.31761(19) 0.0300(10) Uani 1 1 d .
C72 C 0.6515(3) 0.2294(3) 0.3384(2) 0.0384(11) Uani 1 1 d .
H72A H 0.6912 0.1761 0.3477 0.046 Uiso 1 1 calc R
C73 C 0.5606(3) 0.2515(3) 0.3452(2) 0.0428(12) Uani 1 1 d .
H73A H 0.5393 0.2126 0.3572 0.051 Uiso 1 1 calc R
C74 C 0.4999(3) 0.3318(3) 0.3341(2) 0.0371(11) Uani 1 1 d .
H74A H 0.4383 0.3475 0.3390 0.045 Uiso 1 1 calc R
C75 C 0.8341(3) 0.1928(3) 0.29989(18) 0.0344(11) Uani 1 1 d .
H75A H 0.8068 0.1588 0.2935 0.041 Uiso 1 1 calc R
C76 C 0.9306(3) 0.1589(3) 0.29532(19) 0.0357(11) Uani 1 1 d .
C77 C 0.9773(4) 0.0731(3) 0.2838(2) 0.0462(14) Uani 1 1 d .
C78 C 0.9355(4) 0.0193(3) 0.2832(3) 0.0599(17) Uani 1 1 d .
H78A H 0.8740 0.0387 0.2907 0.072 Uiso 1 1 calc R
C79 C 0.9817(5) -0.0604(4) 0.2722(3) 0.073(2) Uani 1 1 d .
H79A H 0.9515 -0.0936 0.2716 0.088 Uiso 1 1 calc R
C80 C 1.0763(6) -0.0921(5) 0.2615(3) 0.090(3) Uani 1 1 d .
H80A H 1.1081 -0.1464 0.2547 0.108 Uiso 1 1 calc R
C81 C 1.1197(5) -0.0426(4) 0.2613(3) 0.081(2) Uani 1 1 d .
H81A H 1.1813 -0.0632 0.2539 0.097 Uiso 1 1 calc R
C82 C 1.0715(4) 0.0415(4) 0.2726(2) 0.0571(16) Uani 1 1 d .
C83 C 1.1169(4) 0.0919(4) 0.2740(3) 0.0644(19) Uani 1 1 d .
H83A H 1.1786 0.0702 0.2666 0.077 Uiso 1 1 calc R
C84 C 1.0742(3) 0.1723(4) 0.2859(2) 0.0522(15) Uani 1 1 d .
H84A H 1.1064 0.2039 0.2862 0.063 Uiso 1 1 calc R
C85 C 0.9786(3) 0.2062(3) 0.29782(19) 0.0389(12) Uani 1 1 d .
C86 C 0.4287(3) 0.5078(2) 0.23937(17) 0.0243(9) Uani 1 1 d .
C87 C 0.4928(3) 0.4952(2) 0.19650(17) 0.0256(9) Uani 1 1 d .
H87A H 0.5532 0.4786 0.2043 0.031 Uiso 1 1 calc R
C88 C 0.4658(3) 0.5076(2) 0.14331(18) 0.0258(9) Uani 1 1 d .
C89 C 0.3753(3) 0.5315(3) 0.1320(2) 0.0355(11) Uani 1 1 d .
H89A H 0.3571 0.5386 0.0956 0.043 Uiso 1 1 calc R
C90 C 0.3120(3) 0.5449(3) 0.1754(2) 0.0374(11) Uani 1 1 d .
H90A H 0.2516 0.5620 0.1674 0.045 Uiso 1 1 calc R
C91 C 0.3373(3) 0.5334(3) 0.22922(19) 0.0294(10) Uani 1 1 d .
H91A H 0.2952 0.5423 0.2580 0.035 Uiso 1 1 calc R
C92 C 0.5562(3) 0.5540(3) 0.08681(18) 0.0254(9) Uani 1 1 d .
H92A H 0.5315 0.5972 0.1092 0.030 Uiso 1 1 calc R
C93 C 0.6187(3) 0.5591(3) 0.04416(17) 0.0243(9) Uani 1 1 d .
C94 C 0.6298(3) 0.6343(3) 0.03355(18) 0.0277(9) Uani 1 1 d .
C95 C 0.5785(3) 0.7058(3) 0.0611(2) 0.0361(11) Uani 1 1 d .
H95A H 0.5362 0.7053 0.0881 0.043 Uiso 1 1 calc R
C96 C 0.5909(4) 0.7758(3) 0.0480(2) 0.0469(13) Uani 1 1 d .
H96A H 0.5572 0.8217 0.0667 0.056 Uiso 1 1 calc R
C97 C 0.6538(4) 0.7791(3) 0.0069(2) 0.0460(13) Uani 1 1 d .
H97A H 0.6613 0.8268 -0.0016 0.055 Uiso 1 1 calc R
C98 C 0.7034(3) 0.7115(3) -0.0205(2) 0.0383(11) Uani 1 1 d .
H98A H 0.7449 0.7136 -0.0476 0.046 Uiso 1 1 calc R
C99 C 0.6930(3) 0.6386(3) -0.00841(18) 0.0305(10) Uani 1 1 d .
C100 C 0.7459(3) 0.5681(3) -0.03765(18) 0.0309(10) Uani 1 1 d .
H10C H 0.7878 0.5704 -0.0644 0.037 Uiso 1 1 calc R
C101 C 0.7351(3) 0.4976(3) -0.02635(18) 0.0296(10) Uani 1 1 d .
H10D H 0.7708 0.4524 -0.0453 0.035 Uiso 1 1 calc R
C102 C 0.6706(3) 0.4914(3) 0.01359(18) 0.0271(9) Uani 1 1 d .
C103 C 0.9638(3) 0.3052(2) 0.01251(17) 0.0239(9) Uani 1 1 d .
C104 C 0.8956(3) 0.3528(2) 0.04796(17) 0.0224(8) Uani 1 1 d .
H10E H 0.8453 0.3420 0.0558 0.027 Uiso 1 1 calc R
C105 C 0.9035(3) 0.4168(2) 0.07147(17) 0.0220(8) Uani 1 1 d .
C106 C 0.9784(3) 0.4334(2) 0.05674(17) 0.0238(9) Uani 1 1 d .
H10F H 0.9846 0.4757 0.0720 0.029 Uiso 1 1 calc R
C107 C 1.0433(3) 0.3878(3) 0.01986(18) 0.0293(10) Uani 1 1 d .
H10G H 1.0910 0.4017 0.0096 0.035 Uiso 1 1 calc R
C108 C 1.0389(3) 0.3213(3) -0.00232(18) 0.0286(9) Uani 1 1 d .
H10H H 1.0839 0.2893 -0.0259 0.034 Uiso 1 1 calc R
C109 C 0.8159(3) 0.5343(2) 0.11719(17) 0.0242(9) Uani 1 1 d .
H10I H 0.8438 0.5587 0.0921 0.029 Uiso 1 1 calc R
C110 C 0.7542(3) 0.5857(2) 0.15608(17) 0.0231(9) Uani 1 1 d .
C111 C 0.7435(3) 0.6693(3) 0.15567(19) 0.0289(10) Uani 1 1 d .
C112 C 0.8016(4) 0.6991(3) 0.1256(2) 0.0426(13) Uani 1 1 d .
H11B H 0.8509 0.6637 0.1064 0.051 Uiso 1 1 calc R
C113 C 0.7863(4) 0.7787(3) 0.1245(3) 0.0615(18) Uani 1 1 d .
H11C H 0.8245 0.7970 0.1038 0.074 Uiso 1 1 calc R
C114 C 0.7147(4) 0.8332(3) 0.1539(3) 0.0605(17) Uani 1 1 d .
H11D H 0.7043 0.8876 0.1522 0.073 Uiso 1 1 calc R
C115 C 0.6589(4) 0.8057(3) 0.1857(2) 0.0486(14) Uani 1 1 d .
H11E H 0.6117 0.8417 0.2060 0.058 Uiso 1 1 calc R
C116 C 0.6726(3) 0.7245(3) 0.1875(2) 0.0323(10) Uani 1 1 d .
C117 C 0.6158(3) 0.6958(3) 0.2207(2) 0.0338(11) Uani 1 1 d .
H11F H 0.5693 0.7321 0.2414 0.041 Uiso 1 1 calc R
C118 C 0.6274(3) 0.6174(3) 0.22322(19) 0.0300(10) Uani 1 1 d .
H11G H 0.5895 0.6008 0.2458 0.036 Uiso 1 1 calc R
C119 C 0.6971(3) 0.5599(2) 0.19146(18) 0.0250(9) Uani 1 1 d .
C120 C 0.8570(3) 0.2369(2) -0.03007(19) 0.0273(9) Uani 1 1 d .
C121 C 0.8464(3) 0.2436(3) -0.0867(2) 0.0383(11) Uani 1 1 d .
H12A H 0.8945 0.2362 -0.1112 0.046 Uiso 1 1 calc R
C122 C 0.7616(4) 0.2617(4) -0.1049(2) 0.0481(14) Uani 1 1 d .
H12B H 0.7522 0.2649 -0.1426 0.058 Uiso 1 1 calc R
C123 C 0.6888(3) 0.2754(3) -0.0676(2) 0.0423(12) Uani 1 1 d .
H12C H 0.6318 0.2887 -0.0809 0.051 Uiso 1 1 calc R
C124 C 0.7010(3) 0.2694(3) -0.01109(19) 0.0296(10) Uani 1 1 d .
C125 C 0.7865(3) 0.2476(3) 0.00769(18) 0.0270(9) Uani 1 1 d .
H12D H 0.7970 0.2400 0.0454 0.032 Uiso 1 1 calc R
C126 C 0.5978(3) 0.2304(3) 0.03817(19) 0.0296(10) Uani 1 1 d .
H12E H 0.6257 0.1847 0.0183 0.036 Uiso 1 1 calc R
C127 C 0.5280(3) 0.2309(3) 0.0767(2) 0.0328(10) Uani 1 1 d .
C128 C 0.5102(3) 0.1590(3) 0.0879(2) 0.0403(12) Uani 1 1 d .
C129 C 0.5550(4) 0.0878(3) 0.0588(3) 0.0507(14) Uani 1 1 d .
H12F H 0.5974 0.0864 0.0314 0.061 Uiso 1 1 calc R
C130 C 0.5360(4) 0.0205(4) 0.0710(3) 0.0654(18) Uani 1 1 d .
H13C H 0.5654 -0.0251 0.0513 0.078 Uiso 1 1 calc R
C131 C 0.4730(5) 0.0203(4) 0.1127(3) 0.0686(19) Uani 1 1 d .
H13D H 0.4618 -0.0256 0.1210 0.082 Uiso 1 1 calc R
C132 C 0.4288(4) 0.0872(4) 0.1407(3) 0.0569(16) Uani 1 1 d .
H13E H 0.3864 0.0869 0.1678 0.068 Uiso 1 1 calc R
C133 C 0.4454(3) 0.1585(3) 0.1299(2) 0.0449(13) Uani 1 1 d .
C134 C 0.3992(3) 0.2281(3) 0.1597(2) 0.0444(13) Uani 1 1 d .
H13F H 0.3586 0.2266 0.1877 0.053 Uiso 1 1 calc R
C135 C 0.4122(3) 0.2970(3) 0.1488(2) 0.0417(12) Uani 1 1 d .
H13G H 0.3793 0.3423 0.1682 0.050 Uiso 1 1 calc R
C136 C 0.4782(3) 0.2995(3) 0.1066(2) 0.0345(11) Uani 1 1 d .
C1S C 1.1700(4) 0.0226(4) 0.0520(3) 0.0646(18) Uani 1 1 d .
Cl1 Cl 1.1902(6) -0.0603(4) 0.0153(4) 0.087(2) Uani 0.50 1 d P
Cl2 Cl 1.1523(5) -0.0094(9) 0.1220(6) 0.129(4) Uani 0.50 1 d P
Cl3 Cl 1.1646(8) 0.0013(8) 0.1215(5) 0.168(6) Uani 0.50 1 d P
Cl1' Cl 1.2413(5) 0.0676(4) 0.0267(4) 0.127(3) Uani 0.50 1 d P
Cl2' Cl 1.2751(4) 0.0322(4) 0.0550(3) 0.0994(18) Uani 0.50 1 d P
Cl3' Cl 1.1805(9) -0.0480(8) 0.0063(6) 0.179(5) Uani 0.50 1 d P
O1S O 0.3068(5) 0.7714(5) 0.2659(3) 0.122(2) Uani 1 1 d .
C2S C 0.3714(6) 0.7475(8) 0.2318(6) 0.140(5) Uani 1 1 d .
C3S C 0.3692(6) 0.8165(7) 0.1866(4) 0.116(3) Uani 1 1 d .
C4S C 0.3059(8) 0.7212(5) 0.3154(6) 0.148(5) Uani 1 1 d .
C5S C 0.2691(10) 0.7625(8) 0.3702(5) 0.169(6) Uani 1 1 d .
O2S O 0.9764(6) 0.7219(5) 0.2989(3) 0.053(2) Uani 0.50 1 d P
C6S C 0.9990(11) 0.6771(12) 0.3540(9) 0.116(7) Uani 0.50 1 d P
C7S C 0.9482(14) 0.7109(15) 0.3942(6) 0.110(8) Uani 0.50 1 d P
C8S C 1.0197(10) 0.6812(8) 0.2542(8) 0.082(5) Uani 0.50 1 d P
C9S C 0.9987(15) 0.7211(13) 0.2040(6) 0.112(7) Uani 0.50 1 d P
O3S O 0.6240(9) 0.0355(7) 0.3895(6) 0.112(4) Uani 0.50 1 d P
C10S C 0.7004(13) -0.0074(13) 0.3074(9) 0.120(7) Uani 0.50 1 d P
C11S C 0.7297(14) -0.0120(10) 0.3637(6) 0.157(12) Uani 0.50 1 d P
C12S C 0.601(2) 0.031(2) 0.4503(10) 0.163(14) Uani 0.50 1 d P
C13S C 0.516(2) 0.1007(14) 0.4651(12) 0.169(14) Uani 0.50 1 d P

loop_
_atom_site_aniso_label
_atom_site_aniso_U_11
_atom_site_aniso_U_22
_atom_site_aniso_U_33
_atom_site_aniso_U_23
_atom_site_aniso_U_13
_atom_site_aniso_U_12
Cu1 0.0343(3) 0.0389(3) 0.0472(4) -0.0018(3) 0.0111(3) -0.0151(3)
Cu2 0.0204(3) 0.0341(3) 0.0336(3) -0.0005(2) 0.0041(2) -0.0092(2)
Cu3 0.0172(3) 0.0215(2) 0.0302(3) -0.0035(2) 0.0040(2) -0.0089(2)
Cu4 0.0247(3) 0.0313(3) 0.0345(3) -0.0080(2) 0.0064(2) -0.0135(2)
S1 0.0323(7) 0.0383(7) 0.0458(8) 0.0101(6) 0.0015(5) -0.0125(5)
S2 0.0333(6) 0.0461(7) 0.0256(6) -0.0047(5) 0.0022(5) -0.0275(6)
S3 0.0202(5) 0.0331(6) 0.0243(6) -0.0034(4) 0.0039(4) -0.0108(4)
S4 0.0233(5) 0.0258(5) 0.0350(6) -0.0107(5) 0.0061(4) -0.0092(4)
O1 0.040(2) 0.049(2) 0.070(3) 0.0239(19) 0.0005(18) -0.0206(18)
O2 0.046(2) 0.046(2) 0.051(2) 0.0005(17) -0.0021(17) -0.0128(18)
O3 0.045(3) 0.048(2) 0.135(4) -0.014(3) 0.035(3) -0.023(2)
O4 0.0245(17) 0.0390(18) 0.045(2) -0.0020(15) 0.0077(14) -0.0130(15)
O5 0.041(2) 0.0373(18) 0.040(2) -0.0008(15) -0.0066(15) -0.0190(16)
O6 0.046(2) 0.073(2) 0.0312(19) -0.0097(17) 0.0105(15) -0.045(2)
O7 0.048(2) 0.0369(19) 0.049(2) -0.0035(16) 0.0156(17) -0.0164(17)
O8 0.0242(16) 0.0235(15) 0.046(2) -0.0055(13) 0.0049(13) -0.0138(13)
O9 0.0280(17) 0.0346(17) 0.0326(18) -0.0077(13) -0.0013(13) -0.0144(14)
O10 0.0274(17) 0.0457(19) 0.0304(18) -0.0048(14) 0.0099(13) -0.0125(15)
O11 0.0234(17) 0.043(2) 0.053(2) 0.0008(17) 0.0061(15) -0.0073(15)
O12 0.0319(18) 0.0356(17) 0.041(2) -0.0116(15) 0.0127(14) -0.0164(15)
O13 0.0269(17) 0.0433(19) 0.052(2) -0.0286(16) 0.0146(15) -0.0131(15)
O14 0.0319(18) 0.0286(16) 0.044(2) 0.0017(14) -0.0036(14) -0.0110(14)
O15 0.0298(18) 0.0389(18) 0.055(2) -0.0108(16) 0.0134(15) -0.0187(15)
O16 0.0224(15) 0.0218(14) 0.0403(19) -0.0057(13) 0.0089(13) -0.0106(12)
N1 0.031(2) 0.042(2) 0.044(3) 0.0027(19) 0.0059(18) -0.0117(19)
N2 0.0234(19) 0.035(2) 0.028(2) -0.0014(16) 0.0003(15) -0.0122(16)
N3 0.033(2) 0.037(2) 0.024(2) -0.0072(16) 0.0065(16) -0.0189(18)
N4 0.0171(17) 0.0239(17) 0.0263(19) -0.0019(14) -0.0001(14) -0.0107(14)
N5 0.0234(19) 0.031(2) 0.028(2) -0.0003(16) -0.0009(15) -0.0071(16)
N6 0.0184(18) 0.0293(18) 0.027(2) -0.0040(15) 0.0015(14) -0.0081(15)
N7 0.0201(17) 0.0244(17) 0.0241(19) -0.0074(14) 0.0032(14) -0.0097(14)
N8 0.0229(19) 0.036(2) 0.037(2) -0.0074(17) 0.0027(16) -0.0155(17)
C1 0.031(3) 0.033(2) 0.043(3) 0.005(2) 0.001(2) -0.007(2)
C2 0.035(3) 0.048(3) 0.039(3) 0.011(2) 0.005(2) -0.012(2)
C3 0.051(4) 0.068(4) 0.033(3) 0.012(3) -0.004(2) -0.017(3)
C4 0.038(3) 0.065(4) 0.047(3) 0.013(3) -0.005(2) -0.020(3)
C5 0.031(3) 0.032(2) 0.040(3) 0.007(2) 0.009(2) -0.005(2)
C6 0.029(2) 0.033(2) 0.035(3) 0.005(2) 0.001(2) -0.008(2)
C7 0.029(3) 0.035(3) 0.045(3) 0.005(2) 0.002(2) -0.005(2)
C8 0.028(3) 0.049(3) 0.044(3) 0.008(2) 0.003(2) -0.010(2)
C9 0.033(3) 0.057(4) 0.083(5) -0.002(3) 0.019(3) -0.013(3)
C10 0.056(4) 0.069(5) 0.125(7) 0.002(4) 0.034(4) -0.030(4)
C11 0.044(4) 0.081(5) 0.107(6) 0.011(4) 0.035(4) -0.016(4)
C12 0.041(3) 0.067(4) 0.058(4) 0.010(3) 0.015(3) -0.009(3)
C13 0.046(4) 0.079(5) 0.073(5) 0.005(4) 0.025(3) -0.006(4)
C14 0.071(5) 0.086(6) 0.085(6) -0.021(4) 0.037(4) -0.014(4)
C15 0.069(5) 0.066(4) 0.091(6) -0.020(4) 0.030(4) -0.010(4)
C16 0.047(4) 0.056(4) 0.067(4) -0.001(3) 0.018(3) -0.007(3)
C17 0.031(3) 0.049(3) 0.046(3) 0.009(3) 0.004(2) -0.003(2)
C18 0.030(3) 0.038(3) 0.035(3) 0.005(2) 0.000(2) -0.010(2)
C19 0.037(3) 0.053(3) 0.046(3) 0.013(3) 0.011(2) -0.019(3)
C20 0.029(3) 0.052(3) 0.053(3) 0.006(3) 0.018(2) -0.010(2)
C21 0.026(2) 0.041(3) 0.032(3) 0.000(2) 0.0043(19) -0.007(2)
C22 0.028(2) 0.039(3) 0.023(2) -0.0026(19) 0.0012(18) -0.014(2)
C23 0.023(2) 0.038(2) 0.029(2) 0.0022(19) 0.0014(18) -0.011(2)
C24 0.024(2) 0.039(3) 0.028(2) -0.0019(19) -0.0006(18) -0.012(2)
C25 0.031(2) 0.033(2) 0.030(2) 0.0009(19) -0.0036(19) -0.015(2)
C26 0.027(2) 0.037(3) 0.030(3) 0.000(2) -0.0017(19) -0.013(2)
C27 0.029(3) 0.041(3) 0.049(3) 0.002(2) 0.000(2) -0.018(2)
C28 0.040(3) 0.045(3) 0.051(3) 0.004(2) -0.005(2) -0.026(3)
C29 0.048(3) 0.040(3) 0.040(3) -0.007(2) -0.003(2) -0.019(2)
C30 0.077(4) 0.038(3) 0.049(4) -0.002(3) 0.000(3) -0.027(3)
C31 0.099(6) 0.040(3) 0.061(4) -0.014(3) 0.015(4) -0.016(4)
C32 0.072(5) 0.046(3) 0.067(4) -0.008(3) 0.030(3) -0.015(3)
C33 0.052(4) 0.038(3) 0.053(4) -0.005(2) 0.014(3) -0.013(3)
C34 0.040(3) 0.042(3) 0.029(3) -0.003(2) -0.002(2) -0.016(2)
C35 0.028(2) 0.044(3) 0.029(2) -0.009(2) 0.0019(18) -0.020(2)
C36 0.023(2) 0.035(2) 0.032(2) -0.0043(19) -0.0002(18) -0.0169(19)
C37 0.032(2) 0.036(2) 0.023(2) -0.0045(18) 0.0040(18) -0.018(2)
C38 0.056(3) 0.071(4) 0.029(3) -0.005(2) -0.008(2) -0.045(3)
C39 0.054(3) 0.085(4) 0.037(3) -0.006(3) -0.005(2) -0.056(3)
C40 0.041(3) 0.067(3) 0.035(3) -0.003(2) 0.002(2) -0.042(3)
C41 0.038(3) 0.039(3) 0.023(2) -0.0022(19) -0.0028(19) -0.020(2)
C42 0.030(2) 0.043(3) 0.023(2) -0.0026(19) -0.0005(18) -0.017(2)
C43 0.038(3) 0.045(3) 0.029(3) -0.006(2) 0.002(2) -0.019(2)
C44 0.049(3) 0.048(3) 0.035(3) -0.008(2) 0.009(2) -0.030(3)
C45 0.035(3) 0.061(3) 0.026(3) -0.010(2) 0.008(2) -0.024(3)
C46 0.032(3) 0.053(3) 0.026(3) -0.006(2) -0.002(2) -0.017(2)
C47 0.031(3) 0.058(3) 0.035(3) -0.005(2) 0.003(2) -0.012(2)
C48 0.048(4) 0.058(4) 0.052(4) -0.004(3) 0.003(3) 0.001(3)
C49 0.064(4) 0.047(3) 0.044(3) 0.007(3) 0.009(3) -0.009(3)
C50 0.046(3) 0.047(3) 0.034(3) -0.002(2) 0.005(2) -0.016(3)
C51 0.033(3) 0.045(3) 0.023(2) -0.003(2) -0.0048(19) -0.015(2)
C52 0.024(2) 0.041(2) 0.023(2) -0.0055(18) -0.0001(17) -0.020(2)
C53 0.020(2) 0.049(3) 0.034(3) -0.005(2) 0.0005(19) -0.016(2)
C54 0.019(2) 0.041(3) 0.046(3) -0.010(2) 0.002(2) -0.004(2)
C55 0.026(2) 0.032(2) 0.035(3) -0.006(2) 0.0002(19) -0.012(2)
C56 0.019(2) 0.028(2) 0.024(2) 0.0007(17) -0.0031(16) -0.0116(18)
C57 0.019(2) 0.031(2) 0.023(2) -0.0061(17) 0.0029(16) -0.0114(18)
C58 0.023(2) 0.023(2) 0.024(2) -0.0049(17) 0.0000(17) -0.0065(17)
C59 0.026(2) 0.023(2) 0.025(2) -0.0021(17) 0.0005(17) -0.0131(18)
C60 0.032(3) 0.030(2) 0.034(3) -0.0047(19) 0.0012(19) -0.017(2)
C61 0.039(3) 0.032(3) 0.057(3) -0.010(2) 0.011(2) -0.017(2)
C62 0.054(4) 0.037(3) 0.088(5) -0.021(3) 0.018(3) -0.020(3)
C63 0.075(5) 0.040(3) 0.122(6) -0.035(4) 0.027(4) -0.041(3)
C64 0.060(4) 0.044(3) 0.110(6) -0.031(3) 0.015(4) -0.035(3)
C65 0.040(3) 0.034(3) 0.055(3) -0.006(2) 0.003(2) -0.025(2)
C66 0.036(3) 0.041(3) 0.049(3) -0.008(2) 0.004(2) -0.026(2)
C67 0.025(2) 0.031(2) 0.042(3) -0.011(2) 0.0050(19) -0.0153(19)
C68 0.028(2) 0.027(2) 0.025(2) -0.0029(17) -0.0021(17) -0.0155(19)
C69 0.023(2) 0.028(2) 0.025(2) 0.0006(17) 0.0006(17) -0.0098(18)
C70 0.026(2) 0.032(2) 0.023(2) -0.0013(18) 0.0015(17) -0.0150(19)
C71 0.026(2) 0.034(2) 0.029(2) -0.0046(19) -0.0021(18) -0.010(2)
C72 0.035(3) 0.030(2) 0.047(3) 0.001(2) -0.006(2) -0.011(2)
C73 0.039(3) 0.041(3) 0.055(3) 0.004(2) -0.002(2) -0.023(2)
C74 0.030(3) 0.043(3) 0.041(3) 0.003(2) 0.000(2) -0.019(2)
C75 0.038(3) 0.035(3) 0.025(2) 0.0018(19) -0.001(2) -0.011(2)
C76 0.031(3) 0.034(2) 0.028(3) 0.001(2) 0.000(2) 0.000(2)
C77 0.042(3) 0.046(3) 0.029(3) 0.004(2) -0.008(2) 0.002(3)
C78 0.062(4) 0.041(3) 0.054(4) -0.006(3) -0.008(3) 0.002(3)
C79 0.088(5) 0.045(3) 0.063(4) -0.007(3) -0.002(4) -0.004(4)
C80 0.099(7) 0.048(4) 0.084(6) -0.018(4) -0.005(5) 0.012(4)
C81 0.060(4) 0.056(4) 0.075(5) -0.014(4) 0.006(4) 0.027(4)
C82 0.042(3) 0.058(4) 0.046(4) -0.003(3) 0.002(3) 0.003(3)
C83 0.026(3) 0.076(4) 0.053(4) 0.004(3) 0.003(3) 0.014(3)
C84 0.023(3) 0.065(4) 0.049(3) 0.001(3) 0.002(2) 0.000(3)
C85 0.025(2) 0.047(3) 0.027(3) 0.005(2) -0.0001(19) 0.000(2)
C86 0.020(2) 0.028(2) 0.026(2) -0.0049(17) 0.0005(17) -0.0108(18)
C87 0.015(2) 0.030(2) 0.028(2) -0.0025(18) 0.0000(17) -0.0059(17)
C88 0.019(2) 0.027(2) 0.030(2) -0.0051(18) 0.0045(17) -0.0080(18)
C89 0.025(2) 0.053(3) 0.031(3) -0.005(2) -0.0048(19) -0.018(2)
C90 0.015(2) 0.059(3) 0.038(3) -0.009(2) 0.0007(19) -0.014(2)
C91 0.018(2) 0.041(3) 0.031(3) -0.005(2) 0.0084(17) -0.0144(19)
C92 0.023(2) 0.028(2) 0.025(2) -0.0044(17) 0.0017(17) -0.0099(18)
C93 0.024(2) 0.032(2) 0.019(2) -0.0010(17) -0.0032(16) -0.0133(18)
C94 0.023(2) 0.032(2) 0.027(2) -0.0029(18) -0.0024(18) -0.0100(19)
C95 0.033(3) 0.040(3) 0.039(3) -0.003(2) 0.004(2) -0.019(2)
C96 0.053(3) 0.034(3) 0.054(4) -0.010(2) 0.006(3) -0.017(3)
C97 0.049(3) 0.038(3) 0.058(4) 0.001(2) 0.003(3) -0.027(3)
C98 0.032(3) 0.045(3) 0.041(3) 0.006(2) 0.001(2) -0.020(2)
C99 0.026(2) 0.042(3) 0.026(2) -0.0004(19) -0.0040(18) -0.017(2)
C100 0.024(2) 0.043(3) 0.026(2) -0.001(2) 0.0006(18) -0.015(2)
C101 0.021(2) 0.042(3) 0.024(2) -0.0066(19) 0.0040(17) -0.012(2)
C102 0.023(2) 0.034(2) 0.025(2) -0.0020(18) -0.0031(17) -0.0136(19)
C103 0.024(2) 0.024(2) 0.024(2) -0.0037(17) 0.0013(17) -0.0100(18)
C104 0.018(2) 0.026(2) 0.024(2) -0.0033(17) 0.0023(16) -0.0096(17)
C105 0.018(2) 0.023(2) 0.022(2) -0.0006(16) 0.0017(16) -0.0068(17)
C106 0.023(2) 0.022(2) 0.028(2) -0.0025(17) -0.0009(17) -0.0106(17)
C107 0.026(2) 0.034(2) 0.033(3) -0.0027(19) 0.0056(18) -0.018(2)
C108 0.023(2) 0.031(2) 0.029(2) -0.0045(18) 0.0107(18) -0.0097(19)
C109 0.024(2) 0.027(2) 0.027(2) -0.0009(17) 0.0001(17) -0.0164(18)
C110 0.021(2) 0.023(2) 0.026(2) -0.0049(17) 0.0018(17) -0.0095(17)
C111 0.031(2) 0.025(2) 0.034(3) -0.0066(18) 0.0034(19) -0.0145(19)
C112 0.046(3) 0.035(3) 0.054(3) -0.018(2) 0.025(2) -0.024(2)
C113 0.066(4) 0.045(3) 0.087(5) -0.024(3) 0.040(3) -0.039(3)
C114 0.067(4) 0.031(3) 0.090(5) -0.023(3) 0.035(3) -0.027(3)
C115 0.045(3) 0.030(3) 0.071(4) -0.024(3) 0.024(3) -0.015(2)
C116 0.030(2) 0.026(2) 0.044(3) -0.009(2) 0.008(2) -0.013(2)
C117 0.025(2) 0.031(2) 0.044(3) -0.017(2) 0.014(2) -0.010(2)
C118 0.027(2) 0.034(2) 0.032(3) -0.0062(19) 0.0083(18) -0.016(2)
C119 0.020(2) 0.025(2) 0.030(2) -0.0073(18) -0.0001(17) -0.0090(18)
C120 0.023(2) 0.027(2) 0.033(3) -0.0116(18) 0.0023(18) -0.0091(18)
C121 0.034(3) 0.049(3) 0.034(3) -0.009(2) 0.009(2) -0.019(2)
C122 0.045(3) 0.075(4) 0.026(3) -0.005(3) -0.003(2) -0.025(3)
C123 0.031(3) 0.052(3) 0.041(3) -0.005(2) -0.005(2) -0.013(2)
C124 0.029(2) 0.025(2) 0.039(3) -0.0103(19) 0.0067(19) -0.0143(19)
C125 0.030(2) 0.030(2) 0.025(2) -0.0104(18) 0.0021(18) -0.0151(19)
C126 0.025(2) 0.030(2) 0.035(3) -0.0102(19) 0.0019(19) -0.0110(19)
C127 0.027(2) 0.036(2) 0.042(3) -0.005(2) -0.001(2) -0.018(2)
C128 0.031(3) 0.042(3) 0.052(3) 0.003(2) -0.010(2) -0.020(2)
C129 0.047(3) 0.044(3) 0.070(4) -0.009(3) 0.005(3) -0.028(3)
C130 0.067(4) 0.042(3) 0.095(5) -0.009(3) -0.001(4) -0.031(3)
C131 0.070(5) 0.048(4) 0.100(6) 0.007(4) 0.004(4) -0.040(3)
C132 0.052(4) 0.059(4) 0.070(4) 0.014(3) -0.002(3) -0.037(3)
C133 0.032(3) 0.055(3) 0.055(3) 0.007(3) -0.006(2) -0.027(3)
C134 0.026(3) 0.055(3) 0.056(4) 0.004(3) 0.002(2) -0.022(2)
C135 0.024(2) 0.047(3) 0.054(3) -0.008(2) 0.006(2) -0.014(2)
C136 0.025(2) 0.043(3) 0.038(3) -0.003(2) 0.001(2) -0.017(2)
C1S 0.058(4) 0.046(3) 0.089(5) -0.015(3) 0.007(3) -0.020(3)
Cl1 0.091(4) 0.054(2) 0.132(5) -0.044(3) 0.035(4) -0.045(3)
Cl2 0.048(3) 0.169(10) 0.137(8) 0.045(6) -0.002(4) -0.024(5)
Cl3 0.220(11) 0.107(6) 0.085(6) -0.008(4) -0.006(6) 0.025(7)
Cl1' 0.093(5) 0.101(5) 0.209(9) -0.033(4) 0.021(4) -0.061(4)
Cl2' 0.065(3) 0.104(5) 0.141(6) -0.035(4) 0.014(3) -0.043(3)
Cl3' 0.154(8) 0.155(9) 0.208(11) -0.054(7) -0.075(7) -0.027(6)
O1S 0.090(5) 0.152(6) 0.115(5) -0.012(5) 0.031(4) -0.045(5)
C2S 0.039(5) 0.189(12) 0.160(11) -0.043(10) -0.015(6) -0.007(6)
C3S 0.076(6) 0.159(10) 0.095(7) -0.048(7) 0.004(5) -0.023(6)
C4S 0.141(10) 0.056(5) 0.216(15) 0.027(7) 0.026(9) -0.023(6)
C5S 0.220(14) 0.137(10) 0.145(11) -0.011(8) 0.107(10) -0.081(10)
O2S 0.071(6) 0.052(5) 0.042(5) -0.012(4) 0.006(4) -0.029(4)
C6S 0.058(10) 0.131(17) 0.130(16) 0.012(13) -0.049(10) -0.008(10)
C7S 0.168(17) 0.20(2) 0.034(8) 0.020(11) -0.026(9) -0.155(18)
C8S 0.080(11) 0.054(8) 0.108(14) -0.028(9) -0.003(9) -0.019(8)
C9S 0.174(19) 0.167(18) 0.043(9) -0.034(10) 0.047(10) -0.120(16)
O3S 0.138(11) 0.119(9) 0.123(11) 0.038(8) -0.052(8) -0.099(9)
C10S 0.122(16) 0.174(19) 0.124(18) -0.037(14) -0.005(12) -0.116(15)
C11S 0.163(18) 0.094(12) 0.060(10) -0.029(9) -0.049(11) 0.110(12)
C12S 0.24(3) 0.24(4) 0.089(17) 0.04(2) -0.053(19) -0.19(3)
C13S 0.20(3) 0.100(16) 0.17(3) -0.017(16) 0.12(2) -0.041(17)

loop_
_atom_type_symbol
_atom_type_description
_atom_type_scat_dispersion_real
_atom_type_scat_dispersion_imag
_atom_type_scat_source
Cu Cu 0.3201 1.2651 'International Tables Vol C Tables 4.2.6.8 and 6.1.1.4'
S S 0.1246 0.1234 'International Tables Vol C Tables 4.2.6.8 and 6.1.1.4'
Cl Cl 0.1484 0.1585 'International Tables Vol C Tables 4.2.6.8 and 6.1.1.4'
O O 0.0106 0.0060 'International Tables Vol C Tables 4.2.6.8 and 6.1.1.4'
N N 0.0061 0.0033 'International Tables Vol C Tables 4.2.6.8 and 6.1.1.4'
C C 0.0033 0.0016 'International Tables Vol C Tables 4.2.6.8 and 6.1.1.4'
H H 0.0000 0.0000 'International Tables Vol C Tables 4.2.6.8 and 6.1.1.4'

loop_
_geom_angle_atom_site_label_1
_geom_angle_atom_site_label_2
_geom_angle_atom_site_label_3
_geom_angle
O3 Cu1 O7 169.0(2)
O3 Cu1 N3 88.80(17)
O7 Cu1 N3 91.28(15)
O3 Cu1 N1 89.77(17)
O7 Cu1 N1 91.55(16)
N3 Cu1 N1 172.35(17)
O4 Cu2 O11 89.05(14)
O4 Cu2 N5 150.88(15)
O11 Cu2 N5 92.74(15)
O4 Cu2 N2 93.20(15)
O11 Cu2 N2 147.82(15)
N5 Cu2 N2 100.42(15)
O8 Cu3 O16 86.82(12)
O8 Cu3 N4 92.82(13)
O16 Cu3 N4 153.29(14)
O8 Cu3 N7 151.10(14)
O16 Cu3 N7 93.47(13)
N4 Cu3 N7 99.41(14)
O15 Cu4 O12 177.76(15)
O15 Cu4 N6 88.01(14)
O12 Cu4 N6 91.06(14)
O15 Cu4 N8 90.63(15)
O12 Cu4 N8 90.40(14)
N6 Cu4 N8 177.01(15)
O2 S1 O1 119.7(2)
O2 S1 C1 107.5(2)
O1 S1 C1 109.2(2)
O2 S1 C18 107.1(2)
O1 S1 C18 107.3(2)
C1 S1 C18 105.1(2)
O5 S2 O6 119.4(2)
O5 S2 C35 107.5(2)
O6 S2 C35 108.1(2)
O5 S2 C52 107.43(19)
O6 S2 C52 107.5(2)
C35 S2 C52 106.2(2)
O9 S3 O10 118.48(19)
O9 S3 C86 108.73(19)
O10 S3 C86 108.64(19)
O9 S3 C69 107.55(19)
O10 S3 C69 108.4(2)
C86 S3 C69 104.1(2)
O14 S4 O13 119.3(2)
O14 S4 C120 106.6(2)
O13 S4 C120 110.0(2)
O14 S4 C103 106.22(19)
O13 S4 C103 108.2(2)
C120 S4 C103 105.74(19)
C9 O3 Cu1 130.3(4)
C26 O4 Cu2 128.4(3)
C43 O7 Cu1 129.7(3)
C68 O8 Cu3 127.2(3)
C85 O11 Cu2 128.7(3)
C102 O12 Cu4 130.5(3)
C136 O15 Cu4 131.0(3)
C119 O16 Cu3 128.2(3)
C7 N1 C5 117.0(4)
C7 N1 Cu1 125.5(3)
C5 N1 Cu1 117.4(3)
C24 N2 C22 118.6(4)
C24 N2 Cu2 123.3(3)
C22 N2 Cu2 117.9(3)
C41 N3 C37 116.8(4)
C41 N3 Cu1 125.6(3)
C37 N3 Cu1 117.6(3)
C58 N4 C56 117.5(3)
C58 N4 Cu3 122.5(3)
C56 N4 Cu3 119.7(3)
C75 N5 C71 117.2(4)
C75 N5 Cu2 124.0(3)
C71 N5 Cu2 118.7(3)
C92 N6 C88 113.8(4)
C92 N6 Cu4 125.7(3)
C88 N6 Cu4 120.4(3)
C109 N7 C105 118.3(3)
C109 N7 Cu3 122.3(3)
C105 N7 Cu3 119.3(2)
C126 N8 C124 114.7(4)
C126 N8 Cu4 126.4(3)
C124 N8 Cu4 118.9(3)
C2 C1 C6 123.4(5)
C2 C1 S1 117.8(4)
C6 C1 S1 118.8(4)
C3 C2 C1 116.7(5)
C2 C3 C4 121.1(5)
C5 C4 C3 120.6(5)
C6 C5 C4 119.7(5)
C6 C5 N1 119.7(4)
C4 C5 N1 120.5(5)
C5 C6 C1 118.2(5)
N1 C7 C8 126.5(5)
C9 C8 C7 120.2(5)
C9 C8 C17 119.5(5)
C7 C8 C17 120.3(5)
O3 C9 C8 124.1(5)
O3 C9 C10 117.0(6)
C8 C9 C10 118.9(6)
C11 C10 C9 121.3(7)
C10 C11 C12 121.6(6)
C13 C12 C11 120.5(6)
C13 C12 C17 120.5(6)
C11 C12 C17 119.0(6)
C14 C13 C12 121.1(7)
C13 C14 C15 119.1(7)
C16 C15 C14 120.9(7)
C15 C16 C17 121.7(6)
C16 C17 C12 116.7(5)
C16 C17 C8 123.7(5)
C12 C17 C8 119.5(5)
C23 C18 C19 121.6(4)
C23 C18 S1 118.9(4)
C19 C18 S1 119.0(4)
C20 C19 C18 118.4(5)
C19 C20 C21 120.1(5)
C20 C21 C22 121.1(4)
C23 C22 C21 118.4(4)
C23 C22 N2 116.5(4)
C21 C22 N2 125.1(4)
C22 C23 C18 120.3(4)
N2 C24 C25 126.5(4)
C24 C25 C26 122.2(4)
C24 C25 C34 118.0(4)
C26 C25 C34 119.5(4)
O4 C26 C27 117.0(4)
O4 C26 C25 123.9(4)
C27 C26 C25 119.1(4)
C28 C27 C26 121.5(5)
C27 C28 C29 121.6(5)
C30 C29 C34 119.7(5)
C30 C29 C28 120.6(5)
C34 C29 C28 119.6(5)
C31 C30 C29 120.0(6)
C30 C31 C32 120.1(6)
C33 C32 C31 120.9(6)
C32 C33 C34 121.4(5)
C33 C34 C29 117.7(5)
C33 C34 C25 124.2(5)
C29 C34 C25 118.1(4)
C40 C35 C36 121.7(4)
C40 C35 S2 117.9(4)
C36 C35 S2 120.4(3)
C37 C36 C35 118.9(4)
C36 C37 C38 119.6(4)
C36 C37 N3 120.0(4)
C38 C37 N3 120.4(4)
C37 C38 C39 120.5(4)
C40 C39 C38 120.9(4)
C39 C40 C35 118.4(4)
N3 C41 C42 127.5(4)
C43 C42 C41 120.0(4)
C43 C42 C51 119.6(4)
C41 C42 C51 120.2(4)
O7 C43 C42 124.8(4)
O7 C43 C44 117.0(4)
C42 C43 C44 118.2(5)
C45 C44 C43 122.6(5)
C44 C45 C46 120.9(5)
C47 C46 C45 120.0(5)
C47 C46 C51 121.6(5)
C45 C46 C51 118.3(4)
C48 C47 C46 119.8(5)
C47 C48 C49 120.0(5)
C50 C49 C48 120.6(5)
C49 C50 C51 121.7(5)
C50 C51 C46 116.3(5)
C50 C51 C42 123.6(5)
C46 C51 C42 120.2(4)
C53 C52 C57 122.1(4)
C53 C52 S2 119.6(3)
C57 C52 S2 117.9(3)
C54 C53 C52 119.3(4)
C53 C54 C55 119.5(4)
C54 C55 C56 121.1(4)
C57 C56 C55 119.6(4)
C57 C56 N4 116.8(4)
C55 C56 N4 123.4(4)
C56 C57 C52 118.2(4)
N4 C58 C59 127.2(4)
C68 C59 C58 121.2(4)
C68 C59 C60 120.0(4)
C58 C59 C60 118.6(4)
C61 C60 C65 117.8(4)
C61 C60 C59 123.7(4)
C65 C60 C59 118.5(4)
C62 C61 C60 122.4(5)
C61 C62 C63 119.5(5)
C64 C63 C62 120.0(5)
C63 C64 C65 121.8(5)
C64 C65 C60 118.5(5)
C64 C65 C66 122.0(5)
C60 C65 C66 119.5(4)
C67 C66 C65 121.9(4)
C66 C67 C68 120.6(4)
O8 C68 C59 124.8(4)
O8 C68 C67 116.1(4)
C59 C68 C67 119.0(4)
C74 C69 C70 122.5(4)
C74 C69 S3 119.3(3)
C70 C69 S3 118.1(3)
C71 C70 C69 118.9(4)
C70 C71 C72 119.1(4)
C70 C71 N5 117.1(4)
C72 C71 N5 123.6(4)
C73 C72 C71 121.3(4)
C72 C73 C74 120.5(5)
C69 C74 C73 117.7(4)
N5 C75 C76 127.2(5)
C85 C76 C75 121.8(4)
C85 C76 C77 120.5(5)
C75 C76 C77 117.6(5)
C78 C77 C82 117.3(5)
C78 C77 C76 124.7(5)
C82 C77 C76 118.0(6)
C79 C78 C77 122.8(7)
C78 C79 C80 119.8(8)
C81 C80 C79 119.7(7)
C80 C81 C82 120.9(7)
C83 C82 C77 119.6(5)
C83 C82 C81 120.8(6)
C77 C82 C81 119.6(7)
C84 C83 C82 123.0(5)
C83 C84 C85 118.8(6)
O11 C85 C76 124.7(4)
O11 C85 C84 115.3(5)
C76 C85 C84 119.9(5)
C91 C86 C87 122.0(4)
C91 C86 S3 117.9(3)
C87 C86 S3 120.1(3)
C88 C87 C86 119.2(4)
C87 C88 C89 120.0(4)
C87 C88 N6 121.0(4)
C89 C88 N6 119.0(4)
C88 C89 C90 120.0(4)
C91 C90 C89 121.2(4)
C90 C91 C86 117.6(4)
N6 C92 C93 126.8(4)
C102 C93 C92 120.9(4)
C102 C93 C94 120.1(4)
C92 C93 C94 119.1(4)
C95 C94 C99 117.4(4)
C95 C94 C93 123.7(4)
C99 C94 C93 118.8(4)
C96 C95 C94 120.7(5)
C95 C96 C97 121.3(5)
C98 C97 C96 119.3(5)
C97 C98 C99 121.4(5)
C98 C99 C94 119.9(4)
C98 C99 C100 120.5(4)
C94 C99 C100 119.5(4)
C101 C100 C99 120.5(4)
C100 C101 C102 121.9(4)
O12 C102 C93 123.8(4)
O12 C102 C101 117.0(4)
C93 C102 C101 119.2(4)
C104 C103 C108 122.1(4)
C104 C103 S4 119.5(3)
C108 C103 S4 117.6(3)
C103 C104 C105 119.7(4)
C106 C105 C104 118.4(4)
C106 C105 N7 124.1(4)
C104 C105 N7 117.3(3)
C107 C106 C105 121.2(4)
C106 C107 C108 121.4(4)
C107 C108 C103 117.1(4)
N7 C109 C110 127.8(4)
C119 C110 C109 122.0(4)
C119 C110 C111 119.0(4)
C109 C110 C111 118.7(4)
C112 C111 C116 117.3(4)
C112 C111 C110 123.4(4)
C116 C111 C110 119.3(4)
C113 C112 C111 121.1(5)
C112 C113 C114 121.2(5)
C115 C114 C113 119.3(5)
C114 C115 C116 120.8(5)
C115 C116 C111 120.0(4)
C115 C116 C117 121.0(4)
C111 C116 C117 119.0(4)
C118 C117 C116 122.2(4)
C117 C118 C119 120.7(4)
O16 C119 C110 124.0(4)
O16 C119 C118 116.4(4)
C110 C119 C118 119.6(4)
C121 C120 C125 122.9(4)
C121 C120 S4 117.4(3)
C125 C120 S4 119.7(3)
C122 C121 C120 116.9(4)
C121 C122 C123 121.1(5)
C124 C123 C122 120.8(5)
C125 C124 C123 118.5(4)
C125 C124 N8 119.6(4)
C123 C124 N8 121.9(4)
C124 C125 C120 119.7(4)
N8 C126 C127 126.4(4)
C136 C127 C126 120.9(4)
C136 C127 C128 118.6(4)
C126 C127 C128 120.4(4)
C129 C128 C133 117.8(5)
C129 C128 C127 122.7(5)
C133 C128 C127 119.5(5)
C130 C129 C128 120.7(6)
C129 C130 C131 121.0(6)
C132 C131 C130 119.7(5)
C131 C132 C133 121.8(6)
C134 C133 C128 119.6(5)
C134 C133 C132 121.5(5)
C128 C133 C132 119.0(5)
C135 C134 C133 122.1(5)
C134 C135 C136 119.8(5)
O15 C136 C127 124.0(4)
O15 C136 C135 115.6(4)
C127 C136 C135 120.4(4)
Cl3' C1S Cl3 121.1(8)
Cl3' C1S Cl1 9.9(8)
Cl3 C1S Cl1 112.4(7)
Cl3' C1S Cl1' 105.9(7)
Cl3 C1S Cl1' 118.5(7)
Cl1 C1S Cl1' 108.9(5)
Cl3' C1S Cl2 112.5(8)
Cl3 C1S Cl2 10.5(8)
Cl1 C1S Cl2 104.5(6)
Cl1' C1S Cl2 128.9(6)
Cl3' C1S Cl2' 109.7(6)
Cl3 C1S Cl2' 93.6(6)
Cl1 C1S Cl2' 107.3(5)
Cl1' C1S Cl2' 30.2(3)
Cl2 C1S Cl2' 103.0(5)
Cl2' Cl1' C1S 78.6(8)
Cl1' Cl2' C1S 71.2(7)
C2S O1S C4S 120.5(10)
O1S C2S C3S 112.9(10)
O1S C4S C5S 118.8(8)
C8S O2S C6S 117.3(12)
C7S C6S O2S 116.5(16)
C9S C8S O2S 117.6(14)
C12S O3S C11S 122.7(16)
C10S C11S O3S 94.2(14)
C13S C12S O3S 112(2)

loop_
_geom_bond_atom_site_label_1
_geom_bond_atom_site_label_2
_geom_bond_distance
Cu1 O3 1.884(4)
Cu1 O7 1.895(4)
Cu1 N3 1.951(4)
Cu1 N1 1.965(4)
Cu2 O4 1.894(3)
Cu2 O11 1.900(3)
Cu2 N5 1.959(4)
Cu2 N2 1.978(4)
Cu3 O8 1.900(3)
Cu3 O16 1.907(3)
Cu3 N4 1.964(3)
Cu3 N7 1.977(3)
Cu4 O15 1.886(3)
Cu4 O12 1.908(3)
Cu4 N6 1.960(4)
Cu4 N8 1.966(4)
S1 O2 1.446(4)
S1 O1 1.455(4)
S1 C1 1.764(5)
S1 C18 1.779(5)
S2 O5 1.441(3)
S2 O6 1.454(3)
S2 C35 1.753(5)
S2 C52 1.766(4)
S3 O9 1.441(3)
S3 O10 1.454(3)
S3 C86 1.750(4)
S3 C69 1.767(4)
S4 O14 1.437(3)
S4 O13 1.447(3)
S4 C120 1.757(4)
S4 C103 1.773(4)
O3 C9 1.300(7)
O4 C26 1.306(5)
O7 C43 1.313(6)
O8 C68 1.297(5)
O11 C85 1.312(6)
O12 C102 1.305(5)
O15 C136 1.311(5)
O16 C119 1.299(5)
N1 C7 1.311(6)
N1 C5 1.466(6)
N2 C24 1.315(5)
N2 C22 1.427(5)
N3 C41 1.300(6)
N3 C37 1.450(5)
N4 C58 1.317(5)
N4 C56 1.435(5)
N5 C75 1.315(6)
N5 C71 1.440(5)
N6 C92 1.312(5)
N6 C88 1.459(5)
N7 C109 1.314(5)
N7 C105 1.432(5)
N8 C126 1.307(5)
N8 C124 1.454(6)
C1 C2 1.378(7)
C1 C6 1.406(7)
C2 C3 1.377(7)
C3 C4 1.401(7)
C4 C5 1.379(7)
C5 C6 1.370(7)
C7 C8 1.435(7)
C8 C9 1.403(8)
C8 C17 1.456(7)
C9 C10 1.459(8)
C10 C11 1.350(9)
C11 C12 1.423(9)
C12 C13 1.414(9)
C12 C17 1.432(8)
C13 C14 1.357(10)
C14 C15 1.413(10)
C15 C16 1.381(8)
C16 C17 1.404(8)
C18 C23 1.388(6)
C18 C19 1.395(7)
C19 C20 1.388(7)
C20 C21 1.392(7)
C21 C22 1.409(6)
C22 C23 1.380(6)
C24 C25 1.434(6)
C25 C26 1.435(6)
C25 C34 1.454(6)
C26 C27 1.428(6)
C27 C28 1.335(7)
C28 C29 1.444(7)
C29 C30 1.422(7)
C29 C34 1.425(7)
C30 C31 1.386(9)
C31 C32 1.389(9)
C32 C33 1.370(7)
C33 C34 1.414(7)
C35 C40 1.384(6)
C35 C36 1.398(6)
C36 C37 1.383(6)
C37 C38 1.380(6)
C38 C39 1.390(7)
C39 C40 1.370(7)
C41 C42 1.444(6)
C42 C43 1.404(7)
C42 C51 1.457(7)
C43 C44 1.446(7)
C44 C45 1.353(7)
C45 C46 1.434(7)
C46 C47 1.410(7)
C46 C51 1.428(7)
C47 C48 1.354(8)
C48 C49 1.420(8)
C49 C50 1.371(7)
C50 C51 1.410(7)
C52 C53 1.391(6)
C52 C57 1.399(5)
C53 C54 1.379(7)
C54 C55 1.398(6)
C55 C56 1.398(6)
C56 C57 1.396(6)
C58 C59 1.426(6)
C59 C68 1.414(6)
C59 C60 1.450(6)
C60 C61 1.410(6)
C60 C65 1.424(6)
C61 C62 1.372(7)
C62 C63 1.399(8)
C63 C64 1.364(8)
C64 C65 1.417(7)
C65 C66 1.423(7)
C66 C67 1.354(6)
C67 C68 1.438(6)
C69 C74 1.388(6)
C69 C70 1.395(6)
C70 C71 1.380(6)
C71 C72 1.402(6)
C72 C73 1.373(7)
C73 C74 1.393(7)
C75 C76 1.436(6)
C76 C85 1.394(7)
C76 C77 1.471(7)
C77 C78 1.410(8)
C77 C82 1.422(8)
C78 C79 1.372(8)
C79 C80 1.424(11)
C80 C81 1.362(11)
C81 C82 1.443(9)
C82 C83 1.404(9)
C83 C84 1.384(8)
C84 C85 1.444(7)
C86 C91 1.397(5)
C86 C87 1.401(6)
C87 C88 1.360(6)
C88 C89 1.393(6)
C89 C90 1.400(6)
C90 C91 1.368(6)
C92 C93 1.440(6)
C93 C102 1.420(6)
C93 C94 1.452(6)
C94 C95 1.425(6)
C94 C99 1.433(6)
C95 C96 1.377(7)
C96 C97 1.411(7)
C97 C98 1.367(7)
C98 C99 1.410(6)
C99 C100 1.440(6)
C100 C101 1.369(6)
C101 C102 1.426(6)
C103 C104 1.400(6)
C103 C108 1.399(6)
C104 C105 1.398(5)
C105 C106 1.400(5)
C106 C107 1.383(6)
C107 C108 1.399(6)
C109 C110 1.433(6)
C110 C119 1.428(6)
C110 C111 1.455(6)
C111 C112 1.419(6)
C111 C116 1.423(6)
C112 C113 1.362(7)
C113 C114 1.389(8)
C114 C115 1.383(7)
C115 C116 1.395(6)
C116 C117 1.426(6)
C117 C118 1.356(6)
C118 C119 1.429(6)
C120 C121 1.385(6)
C120 C125 1.393(6)
C121 C122 1.376(7)
C122 C123 1.405(7)
C123 C124 1.387(7)
C124 C125 1.377(6)
C126 C127 1.434(6)
C127 C136 1.413(7)
C127 C128 1.455(6)
C128 C129 1.425(7)
C128 C133 1.432(7)
C129 C130 1.388(7)
C130 C131 1.405(9)
C131 C132 1.353(9)
C132 C133 1.431(7)
C133 C134 1.417(8)
C134 C135 1.358(7)
C135 C136 1.460(7)
C1S Cl3' 1.723(14)
C1S Cl3 1.706(14)
C1S Cl1 1.725(9)
C1S Cl1' 1.744(9)
C1S Cl2 1.795(15)
C1S Cl2' 1.806(9)
Cl1' Cl2' 0.926(8)
O1S C2S 1.256(12)
O1S C4S 1.447(13)
C2S C3S 1.582(16)
C4S C5S 1.555(17)
O2S C8S 1.361(17)
O2S C6S 1.48(2)
C6S C7S 1.27(3)
C8S C9S 1.35(2)
O3S C12S 1.51(3)
O3S C11S 1.69(2)
C10S C11S 1.46(2)
C12S C13S 1.50(4)

loop_
_cod_changelog_entry_id
_cod_changelog_entry_author
_cod_changelog_entry_date
_cod_changelog_entry_text
1 'Vaitkus, Antanas' 2022-05-06T22:50:00+03:00 'Updated bibliographic information.'
2 'Vaitkus, Antanas' 2022-05-07T04:30:00+03:00
;
 Replaced the '&#x00A5;' sequences with backslash symbols ('\')
 in multiple data values.
;
